data_7211979
loop_
_publ_author_name
'Konovalova, Irina S.'
'Shishkina, Svitlana V.'
'Paponov, Boris V.'
'Shishkin, Oleg V.'

_publ_section_title
;
 Analysis of the crystal structure of two polymorphic modifications of
 3,4-diamino-1,2,4-triazole based on the energy of the intermolecular
 interactions
;
_journal_issue 3
_journal_name_full CrystEngComm
_journal_page_first 909
_journal_paper_doi 10.1039/b917485k
_journal_volume 12
_journal_year 2010
_chemical_formula_moiety 'C2 H5 N5'
_chemical_formula_sum 'C2 H5 N5'
_chemical_formula_weight 99.11
_chemical_name_systematic
;
?
;
_space_group_IT_number 61
_symmetry_cell_setting orthorhombic
_symmetry_space_group_name_Hall '-P 2ac 2ab'
_symmetry_space_group_name_H-M 'P b c a'
_atom_sites_solution_hydrogens difmap
_atom_sites_solution_primary direct
_atom_sites_solution_secondary difmap
_audit_creation_method SHELXL-97
_cell_angle_alpha 90.00
_cell_angle_beta 90.00
_cell_angle_gamma 90.00
_cell_formula_units_Z 8
_cell_length_a 5.3783(12)
_cell_length_b 11.086(3)
_cell_length_c 13.580(4)
_cell_measurement_reflns_used 12
_cell_measurement_temperature 164(2)
_cell_measurement_theta_max 25
_cell_measurement_theta_min 2
_cell_volume 809.7(4)
_computing_cell_refinement 'P3 (Siemens,1989)'
_computing_data_collection 'P3 (Siemens,1989)'
_computing_data_reduction 'XDISK (Siemens, 1991)'
_computing_molecular_graphics 'XP (Siemens, 1998)'
_computing_publication_material 'SHELXTL (Sheldrick, 1998)'
_computing_structure_refinement 'SHELXL-97 (Sheldrick, 1997)'
_computing_structure_solution 'SHELXS-97 (Sheldrick, 1990)'
_diffrn_ambient_temperature 164(2)
_diffrn_measured_fraction_theta_full 0.981
_diffrn_measured_fraction_theta_max 0.981
_diffrn_measurement_device_type 'Siemens P3/PC'
_diffrn_measurement_method '\q-2\q scans'
_diffrn_radiation_monochromator graphite
_diffrn_radiation_source 'fine-focus sealed tube'
_diffrn_radiation_type MoK\a
_diffrn_radiation_wavelength 0.71073
_diffrn_reflns_av_R_equivalents 0.0000
_diffrn_reflns_av_sigmaI/netI 0.0622
_diffrn_reflns_limit_h_max 7
_diffrn_reflns_limit_h_min 0
_diffrn_reflns_limit_k_max 15
_diffrn_reflns_limit_k_min 0
_diffrn_reflns_limit_l_max 19
_diffrn_reflns_limit_l_min 0
_diffrn_reflns_number 1164
_diffrn_reflns_theta_full 30.06
_diffrn_reflns_theta_max 30.06
_diffrn_reflns_theta_min 3.00
_diffrn_standards_decay_% 5
_diffrn_standards_interval_count 98
_diffrn_standards_number 2
_exptl_absorpt_coefficient_mu 0.123
_exptl_absorpt_correction_type none
_exptl_crystal_colour colourless
_exptl_crystal_density_diffrn 1.626
_exptl_crystal_density_method 'not measured'
_exptl_crystal_description block
_exptl_crystal_F_000 416
_exptl_crystal_size_max 0.40
_exptl_crystal_size_mid 0.20
_exptl_crystal_size_min 0.20
_refine_diff_density_max 0.240
_refine_diff_density_min -0.254
_refine_diff_density_rms 0.054
_refine_ls_extinction_method none
_refine_ls_goodness_of_fit_ref 0.910
_refine_ls_hydrogen_treatment refall
_refine_ls_matrix_type full
_refine_ls_number_parameters 84
_refine_ls_number_reflns 1164
_refine_ls_number_restraints 0
_refine_ls_restrained_S_all 0.910
_refine_ls_R_factor_all 0.1038
_refine_ls_R_factor_gt 0.0416
_refine_ls_shift/su_max 0.000
_refine_ls_shift/su_mean 0.000
_refine_ls_structure_factor_coef Fsqd
_refine_ls_weighting_details 'calc w=1/[\s^2^(Fo^2^)+(0.0687P)^2^+0.0000P] where P=(Fo^2^+2Fc^2^)/3'
_refine_ls_weighting_scheme calc
_refine_ls_wR_factor_gt 0.1010
_refine_ls_wR_factor_ref 0.1096
_reflns_number_gt 706
_reflns_number_total 1164
_reflns_threshold_expression >2sigma(I)
_cod_data_source_file b917485k.txt
_cod_data_source_block experimental_2
_cod_original_sg_symbol_H-M Pbca
_cod_database_code 7211979

loop_
_symmetry_equiv_pos_as_xyz
'x, y, z'
'-x+1/2, -y, z+1/2'
'-x, y+1/2, -z+1/2'
'x+1/2, -y+1/2, -z'
'-x, -y, -z'
'x-1/2, y, -z-1/2'
'x, -y-1/2, z-1/2'
'-x-1/2, y-1/2, z'

loop_
_atom_site_label
_atom_site_type_symbol
_atom_site_fract_x
_atom_site_fract_y
_atom_site_fract_z
_atom_site_U_iso_or_equiv
_atom_site_adp_type
_atom_site_occupancy
_atom_site_symmetry_multiplicity
_atom_site_calc_flag
N1 N 0.0349(2) 0.38718(11) 0.14577(9) 0.0208(3) Uani 1 1 d
N4 N 0.0366(3) 0.58266(11) 0.12576(10) 0.0275(3) Uani 1 1 d
N3 N 0.2490(2) 0.53480(11) 0.07982(9) 0.0266(3) Uani 1 1 d
N7 N 0.4041(3) 0.33596(13) 0.05599(11) 0.0303(3) Uani 1 1 d
H7NA H 0.533(4) 0.3683(18) 0.0258(13) 0.031(5) Uiso 1 1 d
H7NB H 0.423(4) 0.268(2) 0.0852(14) 0.037(5) Uiso 1 1 d
N6 N -0.0411(3) 0.27339(12) 0.18068(11) 0.0282(3) Uani 1 1 d
H6NB H 0.084(4) 0.2434(19) 0.2189(15) 0.043(6) Uiso 1 1 d
H6NA H -0.066(4) 0.225(2) 0.1295(16) 0.048(6) Uiso 1 1 d
C5 C -0.0845(3) 0.49292(14) 0.16340(11) 0.0242(3) Uani 1 1 d
H5 H -0.234(3) 0.4988(15) 0.1994(13) 0.026(4) Uiso 1 1 d
C2 C 0.2415(3) 0.41700(13) 0.09277(10) 0.0212(3) Uani 1 1 d

loop_
_atom_site_aniso_label
_atom_site_aniso_U_11
_atom_site_aniso_U_22
_atom_site_aniso_U_33
_atom_site_aniso_U_23
_atom_site_aniso_U_13
_atom_site_aniso_U_12
N1 0.0224(6) 0.0151(5) 0.0249(6) 0.0028(5) 0.0013(5) -0.0017(5)
N4 0.0330(7) 0.0179(6) 0.0318(7) -0.0002(5) 0.0029(6) 0.0017(5)
N3 0.0302(7) 0.0166(6) 0.0330(6) 0.0023(5) 0.0058(6) -0.0002(5)
N7 0.0315(7) 0.0178(6) 0.0415(8) 0.0073(6) 0.0120(6) 0.0049(6)
N6 0.0328(8) 0.0166(6) 0.0350(7) 0.0052(6) 0.0044(6) -0.0044(6)
C5 0.0262(7) 0.0199(7) 0.0265(7) -0.0007(5) 0.0022(6) 0.0017(6)
C2 0.0235(7) 0.0186(6) 0.0214(6) 0.0029(5) 0.0012(6) -0.0022(5)

loop_
_atom_type_symbol
_atom_type_description
_atom_type_scat_dispersion_real
_atom_type_scat_dispersion_imag
_atom_type_scat_source
C C 0.0033 0.0016 'International Tables Vol C Tables 4.2.6.8 and 6.1.1.4'
H H 0.0000 0.0000 'International Tables Vol C Tables 4.2.6.8 and 6.1.1.4'
N N 0.0061 0.0033 'International Tables Vol C Tables 4.2.6.8 and 6.1.1.4'

loop_
_geom_angle_atom_site_label_1
_geom_angle_atom_site_label_2
_geom_angle_atom_site_label_3
_geom_angle
C5 N1 C2 105.60(12)
C5 N1 N6 125.22(13)
C2 N1 N6 129.12(12)
C5 N4 N3 107.11(12)
C2 N3 N4 106.84(12)
C2 N7 H7NA 114.3(13)
C2 N7 H7NB 119.4(14)
H7NA N7 H7NB 118.6(19)
N1 N6 H6NB 107.7(14)
N1 N6 H6NA 108.7(14)
H6NB N6 H6NA 110(2)
N4 C5 N1 110.85(14)
N4 C5 H5 125.5(10)
N1 C5 H5 123.7(10)
N3 C2 N7 126.16(14)
N3 C2 N1 109.60(13)
N7 C2 N1 124.17(13)

loop_
_geom_bond_atom_site_label_1
_geom_bond_atom_site_label_2
_geom_bond_distance
N1 C5 1.358(2)
N1 C2 1.3643(19)
N1 N6 1.4083(18)
N4 C5 1.294(2)
N4 N3 1.4056(19)
N3 C2 1.3184(19)
N7 C2 1.350(2)
N7 H7NA 0.883(19)
N7 H7NB 0.86(2)
N6 H6NB 0.91(2)
N6 H6NA 0.89(2)
C5 H5 0.943(17)

loop_
_geom_hbond_atom_site_label_D
_geom_hbond_atom_site_label_H
_geom_hbond_atom_site_label_A
_geom_hbond_distance_DH
_geom_hbond_distance_HA
_geom_hbond_distance_DA
_geom_hbond_angle_DHA
_geom_hbond_site_symmetry_A
N7 H7NA N3 0.883(19) 2.14(2) 2.989(2) 161.0(17) 5_665
N7 H7NB N4 0.86(2) 2.14(2) 2.981(2) 167.4(18) 8_655
N6 H6NA N7 0.89(2) 2.61(2) 3.448(2) 156.9(18) 4_455
N6 H6NB N6 0.91(2) 2.46(2) 3.2827(18) 150.6(18) 6_656

loop_
_geom_torsion_atom_site_label_1
_geom_torsion_atom_site_label_2
_geom_torsion_atom_site_label_3
_geom_torsion_atom_site_label_4
_geom_torsion
C5 N4 N3 C2 0.20(16)
N3 N4 C5 N1 0.26(17)
C2 N1 C5 N4 -0.60(17)
N6 N1 C5 N4 176.81(14)
N4 N3 C2 N7 176.46(15)
N4 N3 C2 N1 -0.57(17)
C5 N1 C2 N3 0.72(17)
N6 N1 C2 N3 -176.55(14)
C5 N1 C2 N7 -176.39(14)
N6 N1 C2 N7 6.3(2)
